data_4061168
loop_
_publ_author_name
'Chai, Jianfang'
'Zhu, Hongping'
'Roesky, Herbert W.'
'Yang, Zhi'
'Jancik, Vojtech'
'Herbst-Irmer, Regine'
'Schmidt, Hans-Georg'
'Noltemeyer, Mathias'

_publ_section_title
;
 Synthesis and Structure of Allyl and Alkynyl Complexes of Manganese(II)
 Supported by a Bulky \b-Diketiminate Ligand
;
_journal_issue 21
_journal_name_full Organometallics
_journal_page_first 5003
_journal_page_last 5006
_journal_paper_doi 10.1021/om049605k
_journal_volume 23
_journal_year 2004
_chemical_formula_sum 'C36 H54 Mn N2 O'
_chemical_formula_weight 585.75
_space_group_IT_number 2
_symmetry_cell_setting triclinic
_symmetry_space_group_name_Hall '-P 1'
_symmetry_space_group_name_H-M 'P -1'
_cell_angle_alpha 87.22(2)
_cell_angle_beta 77.909(16)
_cell_angle_gamma 89.24(2)
_cell_formula_units_Z 2
_cell_length_a 9.034(2)
_cell_length_b 12.177(4)
_cell_length_c 15.952(3)
_cell_measurement_temperature 133(2)
_cell_volume 1713.9(7)
_diffrn_ambient_temperature 133(2)
_exptl_crystal_density_diffrn 1.135
_cod_database_code 4061168

loop_
_symmetry_equiv_pos_as_xyz
'x, y, z'
'-x, -y, -z'

loop_
_atom_site_label
_atom_site_type_symbol
_atom_site_fract_x
_atom_site_fract_y
_atom_site_fract_z
_atom_site_U_iso_or_equiv
_atom_site_adp_type
_atom_site_occupancy
_atom_site_symmetry_multiplicity
_atom_site_calc_flag
_atom_site_refinement_flags
_atom_site_disorder_assembly
_atom_site_disorder_group
Mn1 Mn 0.52952(3) 0.78399(2) 0.782745(18) 0.02173(9) Uani 1 1 d . . .
N1 N 0.49065(16) 0.94112(12) 0.73264(9) 0.0196(3) Uani 1 1 d . . .
C1 C 0.42492(19) 0.95536(15) 0.66542(11) 0.0204(4) Uani 1 1 d . . .
O1 O 0.31097(15) 0.74089(11) 0.86160(8) 0.0291(3) Uani 1 1 d . . .
N2 N 0.51982(16) 0.71177(12) 0.66748(9) 0.0204(3) Uani 1 1 d . . .
C2 C 0.3957(2) 0.86991(15) 0.61480(11) 0.0217(4) Uani 1 1 d . . .
H2A H 0.3295 0.8890 0.5773 0.026 Uiso 1 1 calc R . .
C3 C 0.44893(19) 0.76057(15) 0.61084(11) 0.0203(4) Uani 1 1 d . . .
C4 C 0.3800(2) 1.07006(15) 0.63809(12) 0.0265(4) Uani 1 1 d . . .
H4A H 0.4629 1.1212 0.6379 0.040 Uiso 1 1 calc R . .
H4B H 0.2892 1.0937 0.6784 0.040 Uiso 1 1 calc R . .
H4C H 0.3588 1.0693 0.5803 0.040 Uiso 1 1 calc R . .
C5 C 0.4247(2) 0.69846(16) 0.53441(12) 0.0258(4) Uani 1 1 d . . .
H5A H 0.5218 0.6693 0.5040 0.039 Uiso 1 1 calc R . .
H5B H 0.3824 0.7485 0.4954 0.039 Uiso 1 1 calc R . .
H5C H 0.3543 0.6376 0.5545 0.039 Uiso 1 1 calc R . .
C6 C 0.7021(3) 0.74781(18) 0.85292(15) 0.0374(5) Uani 1 1 d . . .
H6A H 0.7975 0.7846 0.8239 0.045 Uiso 1 1 calc R . .
H6B H 0.6718 0.7754 0.9114 0.045 Uiso 1 1 calc R . .
C7 C 0.7250(3) 0.6302(2) 0.85782(18) 0.0494(6) Uani 1 1 d . . .
H7A H 0.7759 0.5993 0.8060 0.059 Uiso 1 1 calc R . .
C8 C 0.6858(4) 0.5605(3) 0.9233(3) 0.0726(9) Uani 1 1 d . . .
H8B H 0.728(5) 0.482(4) 0.905(3) 0.134(16) Uiso 1 1 d . . .
H8A H 0.636(5) 0.599(4) 0.984(3) 0.144(17) Uiso 1 1 d . . .
C11 C 0.5391(2) 1.03614(14) 0.77027(11) 0.0214(4) Uani 1 1 d . . .
C12 C 0.4397(2) 1.09130(16) 0.83480(12) 0.0283(4) Uani 1 1 d . . .
C13 C 0.4931(3) 1.18358(16) 0.86817(13) 0.0325(5) Uani 1 1 d . . .
H13A H 0.4268 1.2218 0.9115 0.039 Uiso 1 1 calc R . .
C14 C 0.6393(2) 1.22030(16) 0.83966(13) 0.0322(5) Uani 1 1 d . . .
H14A H 0.6720 1.2851 0.8612 0.039 Uiso 1 1 calc R . .
C15 C 0.7384(2) 1.16228(16) 0.77948(13) 0.0297(4) Uani 1 1 d . . .
H15A H 0.8403 1.1862 0.7617 0.036 Uiso 1 1 calc R . .
C16 C 0.6918(2) 1.06926(15) 0.74423(12) 0.0238(4) Uani 1 1 d . . .
C21 C 0.5918(2) 0.60666(15) 0.65149(11) 0.0218(4) Uani 1 1 d . . .
C22 C 0.5106(2) 0.50816(15) 0.67574(12) 0.0249(4) Uani 1 1 d . . .
C23 C 0.5890(2) 0.40852(16) 0.66526(13) 0.0304(4) Uani 1 1 d . . .
H23A H 0.5357 0.3417 0.6822 0.036 Uiso 1 1 calc R . .
C24 C 0.7420(2) 0.40505(17) 0.63087(13) 0.0336(5) Uani 1 1 d . . .
H24A H 0.7931 0.3364 0.6237 0.040 Uiso 1 1 calc R . .
C25 C 0.8208(2) 0.50210(17) 0.60683(13) 0.0321(5) Uani 1 1 d . . .
H25A H 0.9261 0.4992 0.5826 0.038 Uiso 1 1 calc R . .
C26 C 0.7491(2) 0.60412(16) 0.61740(12) 0.0262(4) Uani 1 1 d . . .
C31 C 0.2967(2) 0.70272(18) 0.95090(12) 0.0317(5) Uani 1 1 d . . .
H31A H 0.3315 0.7599 0.9843 0.038 Uiso 1 1 calc R . .
H31B H 0.3574 0.6352 0.9551 0.038 Uiso 1 1 calc R . .
C32 C 0.1305(2) 0.6796(2) 0.98389(14) 0.0438(6) Uani 1 1 d . . .
H32A H 0.0982 0.6983 1.0447 0.053 Uiso 1 1 calc R . .
H32B H 0.1075 0.6013 0.9785 0.053 Uiso 1 1 calc R . .
C33 C 0.0538(3) 0.7535(2) 0.92654(15) 0.0485(6) Uani 1 1 d . . .
H33A H -0.0467 0.7245 0.9235 0.058 Uiso 1 1 calc R . .
H33B H 0.0418 0.8292 0.9470 0.058 Uiso 1 1 calc R . .
C34 C 0.1615(2) 0.75032(18) 0.84135(13) 0.0326(5) Uani 1 1 d . . .
H34A H 0.1404 0.6864 0.8097 0.039 Uiso 1 1 calc R . .
H34B H 0.1534 0.8184 0.8060 0.039 Uiso 1 1 calc R . .
C121 C 0.2797(3) 1.05160(18) 0.87184(14) 0.0399(5) Uani 1 1 d . . .
H12A H 0.2596 0.9876 0.8389 0.048 Uiso 1 1 calc R . .
C122 C 0.2655(3) 1.0122(2) 0.96589(17) 0.0599(8) Uani 1 1 d . . .
H12B H 0.3421 0.9556 0.9700 0.090 Uiso 1 1 calc R . .
H12C H 0.1644 0.9815 0.9880 0.090 Uiso 1 1 calc R . .
H12D H 0.2810 1.0744 0.9998 0.090 Uiso 1 1 calc R . .
C123 C 0.1602(3) 1.1407(2) 0.86429(18) 0.0541(7) Uani 1 1 d . . .
H12E H 0.1723 1.1670 0.8042 0.081 Uiso 1 1 calc R . .
H12F H 0.1735 1.2023 0.8994 0.081 Uiso 1 1 calc R . .
H12G H 0.0588 1.1097 0.8845 0.081 Uiso 1 1 calc R . .
C161 C 0.8019(2) 1.00572(16) 0.67883(13) 0.0296(4) Uani 1 1 d . . .
H16A H 0.7703 0.9268 0.6870 0.035 Uiso 1 1 calc R . .
C162 C 0.7946(2) 1.0430(2) 0.58695(14) 0.0405(5) Uani 1 1 d . . .
H16B H 0.6924 1.0307 0.5776 0.061 Uiso 1 1 calc R . .
H16C H 0.8677 1.0008 0.5466 0.061 Uiso 1 1 calc R . .
H16D H 0.8189 1.1215 0.5777 0.061 Uiso 1 1 calc R . .
C163 C 0.9654(2) 1.0107(2) 0.69150(18) 0.0478(6) Uani 1 1 d . . .
H16E H 0.9680 0.9888 0.7511 0.072 Uiso 1 1 calc R . .
H16F H 1.0036 1.0859 0.6786 0.072 Uiso 1 1 calc R . .
H16G H 1.0289 0.9606 0.6529 0.072 Uiso 1 1 calc R . .
C221 C 0.3419(2) 0.50703(16) 0.71619(13) 0.0318(5) Uani 1 1 d . . .
H22A H 0.3039 0.5844 0.7147 0.038 Uiso 1 1 calc R . .
C222 C 0.2511(3) 0.43808(19) 0.66629(17) 0.0453(6) Uani 1 1 d . . .
H22B H 0.2734 0.4632 0.6057 0.068 Uiso 1 1 calc R . .
H22C H 0.1427 0.4467 0.6901 0.068 Uiso 1 1 calc R . .
H22D H 0.2795 0.3605 0.6714 0.068 Uiso 1 1 calc R . .
C223 C 0.3154(3) 0.46569(19) 0.80977(15) 0.0456(6) Uani 1 1 d . . .
H22E H 0.3749 0.5098 0.8405 0.068 Uiso 1 1 calc R . .
H22F H 0.3467 0.3885 0.8129 0.068 Uiso 1 1 calc R . .
H22G H 0.2077 0.4722 0.8362 0.068 Uiso 1 1 calc R . .
C261 C 0.8398(2) 0.70973(17) 0.59175(14) 0.0348(5) Uani 1 1 d . . .
H26A H 0.7828 0.7702 0.6248 0.042 Uiso 1 1 calc R . .
C262 C 0.9968(3) 0.7034(2) 0.61311(18) 0.0534(7) Uani 1 1 d . . .
H26B H 0.9873 0.6811 0.6739 0.080 Uiso 1 1 calc R . .
H26C H 1.0453 0.7756 0.6016 0.080 Uiso 1 1 calc R . .
H26D H 1.0585 0.6493 0.5776 0.080 Uiso 1 1 calc R . .
C263 C 0.8545(3) 0.7403(2) 0.49655(17) 0.0503(6) Uani 1 1 d . . .
H26E H 0.7534 0.7507 0.4840 0.075 Uiso 1 1 calc R . .
H26F H 0.9074 0.6813 0.4625 0.075 Uiso 1 1 calc R . .
H26G H 0.9121 0.8088 0.4820 0.075 Uiso 1 1 calc R . .

loop_
_atom_site_aniso_label
_atom_site_aniso_U_11
_atom_site_aniso_U_22
_atom_site_aniso_U_33
_atom_site_aniso_U_23
_atom_site_aniso_U_13
_atom_site_aniso_U_12
Mn1 0.02539(16) 0.02017(15) 0.02108(15) -0.00203(10) -0.00799(11) 0.00129(11)
N1 0.0190(8) 0.0196(8) 0.0202(8) -0.0042(6) -0.0036(6) 0.0006(6)
C1 0.0152(9) 0.0229(9) 0.0215(9) 0.0004(7) -0.0008(7) 0.0006(7)
O1 0.0257(7) 0.0386(8) 0.0235(7) 0.0046(6) -0.0075(6) 0.0016(6)
N2 0.0210(8) 0.0181(8) 0.0226(8) -0.0030(6) -0.0053(6) 0.0003(6)
C2 0.0184(9) 0.0262(10) 0.0212(9) -0.0007(7) -0.0060(7) 0.0017(7)
C3 0.0168(9) 0.0235(9) 0.0202(9) -0.0025(7) -0.0023(7) -0.0029(7)
C4 0.0275(10) 0.0234(10) 0.0292(10) -0.0009(8) -0.0077(8) 0.0028(8)
C5 0.0281(10) 0.0273(10) 0.0238(10) -0.0045(8) -0.0086(8) 0.0000(8)
C6 0.0392(12) 0.0340(12) 0.0462(13) 0.0028(10) -0.0267(10) -0.0011(9)
C7 0.0522(15) 0.0452(14) 0.0568(16) 0.0043(12) -0.0273(12) 0.0076(12)
C8 0.084(2) 0.0539(19) 0.088(2) 0.0195(18) -0.040(2) 0.0023(17)
C11 0.0269(10) 0.0178(9) 0.0206(9) -0.0010(7) -0.0078(8) 0.0015(7)
C12 0.0346(11) 0.0228(10) 0.0271(10) -0.0050(8) -0.0048(8) -0.0003(8)
C13 0.0467(13) 0.0252(10) 0.0249(10) -0.0075(8) -0.0048(9) 0.0011(9)
C14 0.0474(13) 0.0214(10) 0.0316(11) -0.0038(8) -0.0161(10) -0.0064(9)
C15 0.0322(11) 0.0259(10) 0.0342(11) 0.0006(8) -0.0142(9) -0.0052(8)
C16 0.0263(10) 0.0215(9) 0.0259(10) 0.0008(7) -0.0107(8) -0.0012(8)
C21 0.0266(10) 0.0206(9) 0.0200(9) -0.0056(7) -0.0079(8) 0.0024(7)
C22 0.0303(11) 0.0227(10) 0.0229(9) -0.0048(7) -0.0073(8) 0.0004(8)
C23 0.0399(12) 0.0216(10) 0.0297(11) -0.0024(8) -0.0070(9) 0.0002(9)
C24 0.0403(12) 0.0250(10) 0.0376(12) -0.0084(9) -0.0118(10) 0.0116(9)
C25 0.0274(11) 0.0336(11) 0.0357(11) -0.0098(9) -0.0063(9) 0.0073(9)
C26 0.0259(10) 0.0266(10) 0.0271(10) -0.0083(8) -0.0061(8) 0.0017(8)
C31 0.0327(11) 0.0395(12) 0.0223(10) 0.0040(8) -0.0058(8) 0.0026(9)
C32 0.0341(12) 0.0610(16) 0.0335(12) 0.0038(11) -0.0020(10) -0.0020(11)
C33 0.0325(12) 0.0693(17) 0.0460(14) -0.0146(12) -0.0115(11) 0.0074(12)
C34 0.0319(11) 0.0354(11) 0.0350(11) -0.0034(9) -0.0169(9) 0.0034(9)
C121 0.0388(12) 0.0321(12) 0.0423(13) -0.0178(10) 0.0102(10) -0.0069(10)
C122 0.0721(19) 0.0423(15) 0.0518(16) -0.0045(12) 0.0190(14) -0.0127(13)
C123 0.0340(13) 0.0615(17) 0.0616(16) -0.0222(13) 0.0060(12) 0.0011(12)
C161 0.0200(10) 0.0264(10) 0.0417(12) -0.0047(9) -0.0043(8) -0.0021(8)
C162 0.0291(12) 0.0539(14) 0.0354(12) -0.0086(10) 0.0019(9) -0.0013(10)
C163 0.0269(12) 0.0484(14) 0.0693(17) -0.0086(12) -0.0122(11) 0.0048(10)
C221 0.0324(11) 0.0214(10) 0.0393(12) -0.0038(8) -0.0017(9) -0.0024(8)
C222 0.0359(13) 0.0367(13) 0.0641(16) -0.0078(11) -0.0107(11) -0.0089(10)
C223 0.0529(15) 0.0358(13) 0.0414(13) -0.0013(10) 0.0060(11) -0.0045(11)
C261 0.0227(10) 0.0287(11) 0.0498(13) -0.0121(9) 0.0021(9) 0.0008(8)
C262 0.0389(14) 0.0625(17) 0.0618(16) -0.0052(13) -0.0159(12) -0.0165(12)
C263 0.0431(14) 0.0396(13) 0.0680(17) 0.0171(12) -0.0153(12) -0.0133(11)

loop_
_geom_bond_atom_site_label_1
_geom_bond_atom_site_label_2
_geom_bond_distance
_geom_bond_site_symmetry_2
_geom_bond_publ_flag
Mn1 N1 2.0915(16) . ?
Mn1 N2 2.0948(15) . ?
Mn1 C6 2.132(2) . ?
Mn1 O1 2.1632(14) . ?
N1 C1 1.334(2) . ?
N1 C11 1.443(2) . ?
C1 C2 1.408(3) . ?
C1 C4 1.518(3) . ?
O1 C34 1.455(2) . ?
O1 C31 1.457(2) . ?
N2 C3 1.327(2) . ?
N2 C21 1.437(2) . ?
C2 C3 1.409(3) . ?
C3 C5 1.521(2) . ?
C6 C7 1.444(3) . ?
C7 C8 1.305(4) . ?
C11 C12 1.407(3) . ?
C11 C16 1.413(3) . ?
C12 C13 1.399(3) . ?
C12 C121 1.519(3) . ?
C13 C14 1.378(3) . ?
C14 C15 1.382(3) . ?
C15 C16 1.396(3) . ?
C16 C161 1.516(3) . ?
C21 C22 1.409(3) . ?
C21 C26 1.412(3) . ?
C22 C23 1.396(3) . ?
C22 C221 1.525(3) . ?
C23 C24 1.377(3) . ?
C24 C25 1.384(3) . ?
C25 C26 1.394(3) . ?
C26 C261 1.526(3) . ?
C31 C32 1.509(3) . ?
C32 C33 1.515(3) . ?
C33 C34 1.498(3) . ?
C121 C122 1.532(4) . ?
C121 C123 1.539(4) . ?
C161 C162 1.528(3) . ?
C161 C163 1.534(3) . ?
C221 C223 1.523(3) . ?
C221 C222 1.539(3) . ?
C261 C263 1.525(3) . ?
C261 C262 1.527(3) . ?
